data_4307619
loop_
_publ_author_name
'Antonio Otero'
'Juan Fern\'andez-Baeza'
'Antonio Anti\~nolo'
'Juan Tejeda'
'Agust\'in Lara-S\'anchez'
'Luis F. S\'anchez-Barba'
'Isabel L\'opez-Solera'
'Ana M. Rodr\'iguez'

_publ_contact_author
;                                                                               
     'Fernandez-Baeza, J.'                                     
      Departamento de Quimica Inorganica, Organica y Bioquimica
      Campus Universitario
      Universidad de Castilla-La Mancha
      13071-Ciudad Real
      Spain
;
_publ_contact_author_email juan.fbaeza@uclm.es
_publ_contact_author_phone '+34 926295300'
_publ_section_title
;
Lithium, Titanium, and Zirconium Complexes with Novel Amidinate Scorpionate
Ligands
;
_journal_name_full 'Inorganic Chemistry'
_journal_page_first 1760
_journal_page_last 1770
_journal_paper_doi 10.1021/ic062093c
_journal_volume 46
_journal_year 2007
_chemical_formula_sum 'C22 H37 Li N6 O'
_chemical_formula_weight 408.52
_chemical_name_systematic
; 
 ? 
;
_space_group_IT_number 2
_symmetry_cell_setting triclinic
_symmetry_space_group_name_Hall '-P 1'
_symmetry_space_group_name_H-M 'P -1'
_atom_sites_solution_hydrogens geom
_atom_sites_solution_primary direct
_atom_sites_solution_secondary difmap
_audit_creation_method SHELXL-97
_cell_angle_alpha 79.548(9)
_cell_angle_beta 68.950(8)
_cell_angle_gamma 68.878(8)
_cell_formula_units_Z 2
_cell_length_a 10.073(4)
_cell_length_b 10.445(4)
_cell_length_c 13.078(6)
_cell_measurement_temperature 150(2)
_cell_volume 1195.7(9)
_computing_cell_refinement 'Bruker SAINT'
_computing_data_collection 'Bruker APEX'
_computing_data_reduction 'Bruker SHELXTL'
_computing_molecular_graphics 'Bruker SHELXTL'
_computing_publication_material 'Bruker SHELXTL'
_computing_structure_refinement 'SHELXL-97 (Sheldrick, 1997)'
_computing_structure_solution 'SHELXS-97 (Sheldrick, 1990)'
_diffrn_ambient_temperature 150(2)
_diffrn_measured_fraction_theta_full 0.960
_diffrn_measured_fraction_theta_max 0.960
_diffrn_measurement_device_type 'CCD area detector'
_diffrn_measurement_method 'omega scan'
_diffrn_radiation_monochromator graphite
_diffrn_radiation_source 'fine-focus sealed tube'
_diffrn_radiation_type MoK\a
_diffrn_radiation_wavelength 0.71073
_diffrn_reflns_av_R_equivalents 0.1578
_diffrn_reflns_av_sigmaI/netI 0.4185
_diffrn_reflns_limit_h_max 12
_diffrn_reflns_limit_h_min -12
_diffrn_reflns_limit_k_max 12
_diffrn_reflns_limit_k_min -13
_diffrn_reflns_limit_l_max 15
_diffrn_reflns_limit_l_min -16
_diffrn_reflns_number 9493
_diffrn_reflns_theta_full 27.50
_diffrn_reflns_theta_max 27.50
_diffrn_reflns_theta_min 2.09
_exptl_absorpt_coefficient_mu 0.072
_exptl_crystal_colour colorless
_exptl_crystal_density_diffrn 1.135
_exptl_crystal_density_method 'not measured'
_exptl_crystal_description plate
_exptl_crystal_F_000 444
_exptl_crystal_size_max 0.47
_exptl_crystal_size_mid 0.29
_exptl_crystal_size_min 0.14
_refine_diff_density_max 0.218
_refine_diff_density_min -0.253
_refine_diff_density_rms 0.054
_refine_ls_extinction_coef 0.023(5)
_refine_ls_extinction_expression Fc^*^=kFc[1+0.001xFc^2^\l^3^/sin(2\q)]^-1/4^
_refine_ls_extinction_method SHELXL
_refine_ls_goodness_of_fit_ref 0.874
_refine_ls_hydrogen_treatment constr
_refine_ls_matrix_type full
_refine_ls_number_parameters 290
_refine_ls_number_reflns 5263
_refine_ls_number_restraints 0
_refine_ls_restrained_S_all 0.874
_refine_ls_R_factor_all 0.3475
_refine_ls_R_factor_gt 0.0981
_refine_ls_shift/su_max 0.028
_refine_ls_shift/su_mean 0.002
_refine_ls_structure_factor_coef Fsqd
_refine_ls_weighting_details 'calc w=1/[\s^2^(Fo^2^)+(0.0626P)^2^+0.0000P] where P=(Fo^2^+2Fc^2^)/3'
_refine_ls_weighting_scheme calc
_refine_ls_wR_factor_gt 0.1883
_refine_ls_wR_factor_ref 0.3009
_reflns_number_gt 1245
_reflns_number_total 5263
_reflns_threshold_expression >2sigma(I)
_cod_data_source_file ic062093csi20061102_124645_3.cif
_cod_data_source_block 3
_cod_original_cell_volume 1195.8(9)
_cod_database_code 4307619

loop_
_symmetry_equiv_pos_as_xyz
'x, y, z'
'-x, -y, -z'

loop_
_atom_site_label
_atom_site_type_symbol
_atom_site_fract_x
_atom_site_fract_y
_atom_site_fract_z
_atom_site_U_iso_or_equiv
_atom_site_adp_type
_atom_site_occupancy
_atom_site_symmetry_multiplicity
_atom_site_calc_flag
_atom_site_refinement_flags
_atom_site_disorder_assembly
_atom_site_disorder_group
Li1 Li 1.0486(11) 0.1977(11) 0.2639(9) 0.052(3) Uani 1 1 d . . .
O1 O 1.2176(5) 0.1094(6) 0.3229(4) 0.0771(17) Uani 1 1 d . B .
N1 N 0.8697(5) 0.3651(5) 0.2833(4) 0.0468(14) Uani 1 1 d . . .
N2 N 0.6380(5) 0.4341(5) 0.2469(4) 0.0498(15) Uani 1 1 d . . .
N3 N 0.8811(5) 0.1319(5) 0.1634(5) 0.0519(15) Uani 1 1 d . . .
N4 N 0.9380(5) 0.0710(5) 0.2462(4) 0.0557(16) Uani 1 1 d . . .
N5 N 1.0149(5) 0.2860(5) 0.0605(4) 0.0449(14) Uani 1 1 d . . .
N6 N 1.1349(5) 0.2320(5) 0.0971(4) 0.0486(15) Uani 1 1 d . . .
C1 C 0.7812(7) 0.3694(6) 0.2255(5) 0.0450(17) Uani 1 1 d . . .
C2 C 0.8678(6) 0.2749(6) 0.1267(5) 0.0492(18) Uani 1 1 d . . .
H2 H 0.8061 0.3025 0.0781 0.059 Uiso 1 1 calc R . .
C3 C 0.8318(7) 0.0466(8) 0.1296(6) 0.0544(19) Uani 1 1 d . . .
C4 C 0.8554(7) -0.0712(7) 0.1936(6) 0.061(2) Uani 1 1 d . . .
H4 H 0.8328 -0.1489 0.1903 0.073 Uiso 1 1 calc R . .
C5 C 0.9194(7) -0.0532(7) 0.2643(6) 0.056(2) Uani 1 1 d . . .
C6 C 0.7743(7) 0.0843(7) 0.0360(6) 0.062(2) Uani 1 1 d . . .
H6A H 0.6866 0.1644 0.0514 0.092 Uiso 1 1 calc R . .
H6B H 0.7487 0.0095 0.0239 0.092 Uiso 1 1 calc R . .
H6C H 0.8501 0.1037 -0.0285 0.092 Uiso 1 1 calc R . .
C7 C 0.9742(7) -0.1512(7) 0.3517(6) 0.078(2) Uani 1 1 d . . .
H7A H 1.0741 -0.2110 0.3187 0.118 Uiso 1 1 calc R . .
H7B H 0.9084 -0.2051 0.3867 0.118 Uiso 1 1 calc R . .
H7C H 0.9748 -0.0999 0.4053 0.118 Uiso 1 1 calc R . .
C8 C 1.0505(6) 0.3454(6) -0.0425(5) 0.0461(17) Uani 1 1 d . . .
C9 C 1.2000(6) 0.3298(6) -0.0740(5) 0.0482(17) Uani 1 1 d . . .
H9 H 1.2581 0.3599 -0.1404 0.058 Uiso 1 1 calc R . .
C10 C 1.2472(6) 0.2587(6) 0.0151(5) 0.0456(17) Uani 1 1 d . . .
C11 C 0.9423(6) 0.4101(6) -0.1043(5) 0.0555(19) Uani 1 1 d . . .
H11A H 0.9872 0.4587 -0.1696 0.083 Uiso 1 1 calc R . .
H11B H 0.8533 0.4733 -0.0593 0.083 Uiso 1 1 calc R . .
H11C H 0.9164 0.3402 -0.1240 0.083 Uiso 1 1 calc R . .
C12 C 1.3995(6) 0.2136(6) 0.0259(6) 0.063(2) Uani 1 1 d . . .
H12A H 1.4198 0.2914 0.0384 0.094 Uiso 1 1 calc R . .
H12B H 1.4729 0.1733 -0.0403 0.094 Uiso 1 1 calc R . .
H12C H 1.4043 0.1468 0.0867 0.094 Uiso 1 1 calc R . .
C13 C 0.5599(6) 0.4291(7) 0.1753(6) 0.060(2) Uani 1 1 d . . .
H13A H 0.5592 0.3362 0.1768 0.072 Uiso 1 1 calc R . .
H13B H 0.6108 0.4559 0.1005 0.072 Uiso 1 1 calc R . .
C14 C 0.4007(6) 0.5261(7) 0.2132(6) 0.078(2) Uani 1 1 d . . .
H14A H 0.3497 0.4969 0.2862 0.117 Uiso 1 1 calc R . .
H14B H 0.3489 0.5254 0.1645 0.117 Uiso 1 1 calc R . .
H14C H 0.4022 0.6174 0.2131 0.117 Uiso 1 1 calc R . .
C15 C 0.7993(7) 0.4331(7) 0.3885(5) 0.0491(18) Uani 1 1 d . . .
C16 C 0.6902(7) 0.3608(7) 0.4691(5) 0.065(2) Uani 1 1 d . . .
H16A H 0.6080 0.3757 0.4427 0.098 Uiso 1 1 calc R . .
H16B H 0.6524 0.3977 0.5399 0.098 Uiso 1 1 calc R . .
H16C H 0.7421 0.2640 0.4750 0.098 Uiso 1 1 calc R . .
C17 C 0.9262(7) 0.4115(7) 0.4311(5) 0.064(2) Uani 1 1 d . . .
H17A H 0.9771 0.3148 0.4391 0.096 Uiso 1 1 calc R . .
H17B H 0.8871 0.4508 0.5010 0.096 Uiso 1 1 calc R . .
H17C H 0.9954 0.4551 0.3803 0.096 Uiso 1 1 calc R . .
C18 C 0.7196(7) 0.5855(6) 0.3779(6) 0.061(2) Uani 1 1 d . . .
H18A H 0.7897 0.6299 0.3296 0.092 Uiso 1 1 calc R . .
H18B H 0.6784 0.6226 0.4489 0.092 Uiso 1 1 calc R . .
H18C H 0.6401 0.6010 0.3485 0.092 Uiso 1 1 calc R . .
C19 C 1.3001(9) -0.0319(9) 0.3094(10) 0.143(5) Uani 1 1 d . . .
H19A H 1.2888 -0.0604 0.2473 0.171 Uiso 1 1 calc R A 1
H19B H 1.2593 -0.0850 0.3743 0.171 Uiso 1 1 calc R A 1
C20 C 1.4551(14) -0.0602(18) 0.292(3) 0.108(11) Uani 0.70(4) 1 d P B 1
H20A H 1.5115 -0.0527 0.2148 0.130 Uiso 1 1 calc R B 1
H20B H 1.4993 -0.1502 0.3235 0.130 Uiso 1 1 calc R B 1
C20A C 1.416(6) -0.024(4) 0.383(6) 0.074(16) Uani 0.30(4) 1 d P B 2
H20C H 1.3639 -0.0296 0.4613 0.088 Uiso 0.30(4) 1 calc PR B 2
H20D H 1.5079 -0.1023 0.3668 0.088 Uiso 0.30(4) 1 calc PR B 2
C21 C 1.4428(15) 0.068(2) 0.3609(14) 0.179(7) Uani 1 1 d . . .
H21A H 1.4309 0.0396 0.4377 0.214 Uiso 1 1 calc R B 1
H21B H 1.5304 0.0978 0.3288 0.214 Uiso 1 1 calc R B 1
C22 C 1.3059(9) 0.1760(11) 0.3470(8) 0.115(3) Uani 1 1 d . B .
H22A H 1.2485 0.2249 0.4136 0.138 Uiso 1 1 calc R . .
H22B H 1.3332 0.2415 0.2873 0.138 Uiso 1 1 calc R . .

loop_
_atom_site_aniso_label
_atom_site_aniso_U_11
_atom_site_aniso_U_22
_atom_site_aniso_U_33
_atom_site_aniso_U_23
_atom_site_aniso_U_13
_atom_site_aniso_U_12
Li1 0.055(6) 0.056(7) 0.055(7) 0.013(6) -0.032(6) -0.022(5)
O1 0.060(3) 0.086(4) 0.085(4) 0.018(3) -0.038(3) -0.019(3)
N1 0.052(3) 0.043(3) 0.045(4) 0.009(3) -0.022(3) -0.015(3)
N2 0.034(3) 0.055(4) 0.057(4) -0.004(3) -0.013(3) -0.012(3)
N3 0.047(3) 0.049(4) 0.059(4) 0.002(3) -0.018(3) -0.015(3)
N4 0.057(4) 0.043(4) 0.065(4) 0.011(3) -0.024(3) -0.017(3)
N5 0.038(3) 0.042(3) 0.054(4) 0.002(3) -0.017(3) -0.011(3)
N6 0.042(3) 0.042(3) 0.068(4) 0.002(3) -0.029(3) -0.012(3)
C1 0.050(4) 0.036(4) 0.048(4) 0.010(3) -0.012(4) -0.022(3)
C2 0.041(4) 0.043(4) 0.066(5) 0.005(4) -0.024(3) -0.015(3)
C3 0.044(4) 0.061(5) 0.060(5) -0.006(4) -0.017(4) -0.018(4)
C4 0.058(5) 0.056(5) 0.073(6) -0.007(4) -0.022(4) -0.019(4)
C5 0.058(4) 0.034(4) 0.067(5) 0.004(4) -0.015(4) -0.013(3)
C6 0.055(4) 0.057(5) 0.078(5) -0.009(4) -0.023(4) -0.020(3)
C7 0.086(5) 0.064(5) 0.090(6) 0.011(5) -0.032(5) -0.033(4)
C8 0.042(4) 0.043(4) 0.053(5) -0.001(3) -0.016(3) -0.013(3)
C9 0.048(4) 0.046(4) 0.050(4) -0.001(3) -0.017(3) -0.013(3)
C10 0.040(4) 0.042(4) 0.055(4) -0.002(3) -0.017(3) -0.013(3)
C11 0.066(4) 0.054(4) 0.050(4) 0.007(3) -0.028(4) -0.018(3)
C12 0.049(4) 0.063(5) 0.082(5) 0.004(4) -0.027(4) -0.020(3)
C13 0.046(4) 0.059(5) 0.074(5) -0.013(4) -0.024(4) -0.006(4)
C14 0.053(4) 0.092(6) 0.082(6) -0.027(5) -0.035(4) 0.007(4)
C15 0.047(4) 0.060(5) 0.047(4) 0.003(4) -0.022(3) -0.021(3)
C16 0.078(5) 0.054(5) 0.059(5) -0.002(4) -0.022(4) -0.015(4)
C17 0.067(5) 0.079(5) 0.059(5) -0.004(4) -0.036(4) -0.021(4)
C18 0.082(5) 0.042(5) 0.065(5) 0.002(3) -0.027(4) -0.025(4)
C19 0.077(7) 0.078(8) 0.254(14) 0.064(8) -0.080(8) -0.013(5)
C20 0.070(10) 0.106(14) 0.13(2) 0.032(14) -0.049(10) -0.007(8)
C20A 0.06(2) 0.08(2) 0.11(4) 0.00(2) -0.09(2) -0.003(17)
C21 0.080(9) 0.32(2) 0.137(12) -0.043(16) -0.054(8) -0.029(13)
C22 0.077(6) 0.197(11) 0.096(7) -0.029(7) -0.037(6) -0.055(7)

loop_
_atom_type_symbol
_atom_type_description
_atom_type_scat_dispersion_real
_atom_type_scat_dispersion_imag
_atom_type_scat_source
C C 0.0033 0.0016 'International Tables Vol C Tables 4.2.6.8 and 6.1.1.4'
H H 0.0000 0.0000 'International Tables Vol C Tables 4.2.6.8 and 6.1.1.4'
Li Li -0.0003 0.0001 'International Tables Vol C Tables 4.2.6.8 and 6.1.1.4'
N N 0.0061 0.0033 'International Tables Vol C Tables 4.2.6.8 and 6.1.1.4'
O O 0.0106 0.0060 'International Tables Vol C Tables 4.2.6.8 and 6.1.1.4'

loop_
_geom_angle_atom_site_label_1
_geom_angle_atom_site_label_2
_geom_angle_atom_site_label_3
_geom_angle
_geom_angle_site_symmetry_1
_geom_angle_site_symmetry_3
_geom_angle_publ_flag
O1 Li1 N1 139.0(7) . . ?
O1 Li1 N6 108.4(5) . . ?
N1 Li1 N6 95.1(4) . . ?
O1 Li1 N4 117.2(5) . . ?
N1 Li1 N4 94.0(4) . . ?
N6 Li1 N4 92.5(5) . . ?
C19 O1 C22 109.2(6) . . ?
C19 O1 Li1 120.1(7) . . ?
C22 O1 Li1 127.2(6) . . ?
C1 N1 C15 118.5(5) . . ?
C1 N1 Li1 113.7(6) . . ?
C15 N1 Li1 120.2(5) . . ?
C1 N2 C13 120.8(6) . . ?
N4 N3 C3 111.4(5) . . ?
N4 N3 C2 120.7(6) . . ?
C3 N3 C2 127.7(6) . . ?
C5 N4 N3 104.1(6) . . ?
C5 N4 Li1 148.3(6) . . ?
N3 N4 Li1 105.9(4) . . ?
N6 N5 C8 112.2(5) . . ?
N6 N5 C2 121.7(5) . . ?
C8 N5 C2 126.0(5) . . ?
C10 N6 N5 104.6(5) . . ?
C10 N6 Li1 146.0(5) . . ?
N5 N6 Li1 105.8(4) . . ?
N2 C1 N1 127.9(6) . . ?
N2 C1 C2 119.9(6) . . ?
N1 C1 C2 112.0(5) . . ?
N3 C2 N5 110.0(4) . . ?
N3 C2 C1 110.8(5) . . ?
N5 C2 C1 115.4(5) . . ?
C4 C3 N3 106.7(7) . . ?
C4 C3 C6 130.9(7) . . ?
N3 C3 C6 122.3(7) . . ?
C3 C4 C5 106.3(7) . . ?
N4 C5 C4 111.5(6) . . ?
N4 C5 C7 118.3(7) . . ?
C4 C5 C7 130.1(7) . . ?
N5 C8 C9 106.4(6) . . ?
N5 C8 C11 124.1(5) . . ?
C9 C8 C11 129.5(6) . . ?
C8 C9 C10 105.4(5) . . ?
N6 C10 C9 111.5(5) . . ?
N6 C10 C12 119.9(6) . . ?
C9 C10 C12 128.6(6) . . ?
N2 C13 C14 109.0(6) . . ?
N1 C15 C17 105.4(5) . . ?
N1 C15 C18 114.2(5) . . ?
C17 C15 C18 108.6(6) . . ?
N1 C15 C16 109.0(5) . . ?
C17 C15 C16 109.2(5) . . ?
C18 C15 C16 110.3(5) . . ?
O1 C19 C20 112.2(11) . . ?
O1 C19 C20A 91.0(15) . . ?
C20 C19 C20A 41.8(16) . . ?
C19 C20 C21 99.2(14) . . ?
C21 C20A C19 110(3) . . ?
C20A C21 C22 106(2) . . ?
C20A C21 C20 45(4) . . ?
C22 C21 C20 101.7(11) . . ?
O1 C22 C21 107.6(10) . . ?

loop_
_geom_bond_atom_site_label_1
_geom_bond_atom_site_label_2
_geom_bond_distance
_geom_bond_site_symmetry_2
_geom_bond_publ_flag
Li1 O1 1.975(11) . ?
Li1 N1 1.983(11) . ?
Li1 N6 2.055(11) . ?
Li1 N4 2.098(12) . ?
O1 C19 1.416(9) . ?
O1 C22 1.450(9) . ?
N1 C1 1.345(7) . ?
N1 C15 1.480(8) . ?
N2 C1 1.301(7) . ?
N2 C13 1.441(7) . ?
N3 N4 1.356(6) . ?
N3 C3 1.361(8) . ?
N3 C2 1.456(7) . ?
N4 C5 1.344(7) . ?
N5 N6 1.355(6) . ?
N5 C8 1.355(7) . ?
N5 C2 1.458(6) . ?
N6 C10 1.324(6) . ?
C1 C2 1.561(9) . ?
C3 C4 1.353(8) . ?
C3 C6 1.470(9) . ?
C4 C5 1.373(9) . ?
C5 C7 1.510(9) . ?
C8 C9 1.366(7) . ?
C8 C11 1.484(7) . ?
C9 C10 1.402(8) . ?
C10 C12 1.486(7) . ?
C13 C14 1.512(7) . ?
C15 C17 1.501(8) . ?
C15 C18 1.509(8) . ?
C15 C16 1.538(7) . ?
C19 C20 1.419(14) . ?
C19 C20A 1.79(3) . ?
C20 C21 1.69(4) . ?
C20A C21 1.05(3) . ?
C21 C22 1.483(14) . ?
